data_4120047
loop_
_publ_author_name
'N.N. Bhuvan Kumar'
'Olga A. Mukhina'
'Andrei G. Kutateladze'

_publ_contact_author_address
;Department of Chemistry and Biochemistry
University of Denver
FW Olin Hall, 202
2190 E. Iliff Ave
Denver, CO 80208
;
_publ_contact_author_email akutatel.edu
_publ_contact_author_fax 303-871-2254
_publ_contact_author_name 'Andrei Kutateladze'
_publ_contact_author_phone 303-871-2995
_publ_section_title
;
 Photoassisted Synthesis of Enantiopure Alkaloid Mimics Possessing
 Unprecedented Polyheterocyclic Cores
;
_journal_name_full 'Journal of the American Chemical Society'
_journal_page_first 9608
_journal_page_last 9611
_journal_paper_doi 10.1021/ja4042109
_journal_volume 135
_journal_year 2013
_chemical_formula_moiety 'C21 H21 N3 O4 S'
_chemical_formula_sum 'C21 H21 N3 O4 S'
_chemical_formula_weight 411.47
_chemical_name_systematic
;
Z,Z-8-Hydroxy-8-methyl-5-(4-methylbenzenesulfonylimino)-
9,10-benzo-2-oxo-1,4 diazatricyclo[5.3.1.0^4,11^]undec-9-ene
;
_space_group_IT_number 2
_symmetry_cell_setting triclinic
_symmetry_space_group_name_Hall '-P 1'
_symmetry_space_group_name_H-M 'P -1'
_atom_sites_solution_hydrogens geom
_atom_sites_solution_primary direct
_atom_sites_solution_secondary difmap
_audit_creation_method SHELXL-97
_cell_angle_alpha 73.6640(10)
_cell_angle_beta 86.7860(10)
_cell_angle_gamma 69.9240(10)
_cell_formula_units_Z 4
_cell_length_a 9.1066(3)
_cell_length_b 12.4460(3)
_cell_length_c 18.9802(5)
_cell_measurement_reflns_used 9790
_cell_measurement_temperature 296(2)
_cell_measurement_theta_max 26.48
_cell_measurement_theta_min 2.38
_cell_volume 1936.99(10)
_computing_cell_refinement 'Bruker SAINT'
_computing_data_collection 'Bruker APEX2'
_computing_data_reduction 'Bruker SAINT'
_computing_molecular_graphics 'Bruker SHELXTL'
_computing_publication_material 'Bruker SHELXTL'
_computing_structure_refinement 'SHELXL-97 (Sheldrick, 2008)'
_computing_structure_solution 'SHELXS-97 (Sheldrick, 2008)'
_diffrn_ambient_temperature 296(2)
_diffrn_detector_area_resol_mean 8.33
_diffrn_measured_fraction_theta_full 1.000
_diffrn_measured_fraction_theta_max 1.000
_diffrn_measurement_device_type 'Bruker D8 APEX II Diffractometer'
_diffrn_measurement_method '\f and \w scans'
_diffrn_radiation_monochromator graphite
_diffrn_radiation_source 'fine-focus sealed tube'
_diffrn_radiation_type MoK\a
_diffrn_radiation_wavelength 0.71073
_diffrn_reflns_av_R_equivalents 0.0215
_diffrn_reflns_av_sigmaI/netI 0.0079
_diffrn_reflns_limit_h_max 10
_diffrn_reflns_limit_h_min -10
_diffrn_reflns_limit_k_max 14
_diffrn_reflns_limit_k_min -14
_diffrn_reflns_limit_l_max 22
_diffrn_reflns_limit_l_min -22
_diffrn_reflns_number 108443
_diffrn_reflns_theta_full 25.35
_diffrn_reflns_theta_max 25.35
_diffrn_reflns_theta_min 1.81
_exptl_absorpt_coefficient_mu 0.201
_exptl_absorpt_correction_T_max 0.9762
_exptl_absorpt_correction_T_min 0.8555
_exptl_absorpt_correction_type multi-scan
_exptl_crystal_colour colourless
_exptl_crystal_density_diffrn 1.411
_exptl_crystal_description needle
_exptl_crystal_F_000 864
_exptl_crystal_size_max 0.80
_exptl_crystal_size_mid 0.15
_exptl_crystal_size_min 0.12
_refine_diff_density_max 0.276
_refine_diff_density_min -0.340
_refine_diff_density_rms 0.036
_refine_ls_extinction_method none
_refine_ls_goodness_of_fit_ref 0.945
_refine_ls_matrix_type full
_refine_ls_number_parameters 529
_refine_ls_number_reflns 7080
_refine_ls_number_restraints 0
_refine_ls_restrained_S_all 0.945
_refine_ls_R_factor_all 0.0398
_refine_ls_R_factor_gt 0.0362
_refine_ls_shift/su_max 0.001
_refine_ls_shift/su_mean 0.000
_refine_ls_structure_factor_coef Fsqd
_refine_ls_weighting_details 'calc w=1/[\s^2^(Fo^2^)+(0.0673P)^2^+0.7333P] where P=(Fo^2^+2Fc^2^)/3'
_refine_ls_weighting_scheme calc
_refine_ls_wR_factor_gt 0.1043
_refine_ls_wR_factor_ref 0.1091
_reflns_number_gt 6439
_reflns_number_total 7080
_reflns_threshold_expression >2sigma(I)
_cod_data_source_file ja4042109_si_002_06.cif
_cod_data_source_block 13a
_cod_original_cell_volume 1936.99(9)
_cod_original_sg_symbol_H-M 'P -1 '
_cod_database_code 4120047

loop_
_symmetry_equiv_pos_as_xyz
'x, y, z'
'-x, -y, -z'

loop_
_atom_site_label
_atom_site_type_symbol
_atom_site_fract_x
_atom_site_fract_y
_atom_site_fract_z
_atom_site_U_iso_or_equiv
_atom_site_adp_type
_atom_site_occupancy
_atom_site_symmetry_multiplicity
_atom_site_calc_flag
_atom_site_refinement_flags
S1 S 0.73838(5) 0.43733(4) 0.13423(3) 0.04970(13) Uani 1 1 d .
S2 S 0.51814(5) 0.99257(4) 0.34787(2) 0.04469(12) Uani 1 1 d .
O1 O 1.06496(17) -0.11871(12) 0.14124(9) 0.0687(4) Uani 1 1 d .
O2 O 1.19541(13) 0.15939(10) 0.16866(6) 0.0447(3) Uani 1 1 d .
H2 H 1.2506 0.1351 0.2064 0.067 Uiso 1 1 calc R
O3 O 0.75771(17) 0.53316(11) 0.07642(9) 0.0725(4) Uani 1 1 d .
O4 O 0.81638(16) 0.41031(14) 0.20396(9) 0.0708(4) Uani 1 1 d .
O5 O 0.33973(17) 0.70101(12) 0.43390(7) 0.0573(3) Uani 1 1 d .
H5 H 0.3169 0.6712 0.4754 0.086 Uiso 1 1 calc R
O6 O 0.75322(15) 0.41925(12) 0.43226(8) 0.0629(3) Uani 1 1 d .
O7 O 0.42847(16) 1.07383(12) 0.28247(7) 0.0609(3) Uani 1 1 d .
O8 O 0.43817(16) 0.98469(13) 0.41499(7) 0.0641(4) Uani 1 1 d .
N1 N 0.77986(16) 0.31644(12) 0.10803(8) 0.0469(3) Uani 1 1 d .
N2 N 0.93946(15) 0.18542(11) 0.04933(7) 0.0415(3) Uani 1 1 d .
N3 N 1.16098(15) 0.02248(11) 0.06849(7) 0.0415(3) Uani 1 1 d .
N4 N 0.60467(17) 0.86154(13) 0.33604(8) 0.0487(3) Uani 1 1 d .
N5 N 0.58945(18) 0.69887(13) 0.30682(8) 0.0491(3) Uani 1 1 d .
N6 N 0.53091(17) 0.53177(12) 0.35854(8) 0.0463(3) Uani 1 1 d .
C1 C 0.0511(3) 0.5755(3) 0.19589(18) 0.0933(8) Uani 1 1 d .
H1A H 0.0316 0.6353 0.2213 0.140 Uiso 1 1 calc R
H1B H 0.0264 0.5088 0.2266 0.140 Uiso 1 1 calc R
H1C H -0.0130 0.6081 0.1513 0.140 Uiso 1 1 calc R
C2 C 0.2217(2) 0.53511(18) 0.17774(12) 0.0571(5) Uani 1 1 d .
C3 C 0.2719(2) 0.58945(18) 0.11274(12) 0.0625(5) Uani 1 1 d .
H3A H 0.1988 0.6498 0.0782 0.075 Uiso 1 1 calc R
C4 C 0.4284(2) 0.55708(16) 0.09699(11) 0.0558(4) Uani 1 1 d .
H4 H 0.4601 0.5939 0.0520 0.067 Uiso 1 1 calc R
C5 C 0.53665(19) 0.46956(14) 0.14874(9) 0.0426(3) Uani 1 1 d .
C6 C 0.90597(18) 0.28379(13) 0.07317(8) 0.0399(3) Uani 1 1 d .
C7 C 1.09811(18) 0.14678(13) 0.02469(8) 0.0401(3) Uani 1 1 d .
H7 H 1.0969 0.1521 -0.0278 0.048 Uiso 1 1 calc R
C8 C 1.32370(18) -0.02856(13) 0.08830(8) 0.0408(3) Uani 1 1 d .
C9 C 1.4064(2) -0.14739(15) 0.09355(10) 0.0517(4) Uani 1 1 d .
H9 H 1.3572 -0.1949 0.0821 0.062 Uiso 1 1 calc R
C10 C 1.5626(2) -0.19419(16) 0.11601(10) 0.0567(5) Uani 1 1 d .
H10 H 1.6188 -0.2740 0.1204 0.068 Uiso 1 1 calc R
C11 C 0.3312(2) 0.44418(19) 0.22752(10) 0.0580(5) Uani 1 1 d .
H11 H 0.2982 0.4040 0.2710 0.070 Uiso 1 1 calc R
C12 C 0.4894(2) 0.41121(16) 0.21415(10) 0.0506(4) Uani 1 1 d .
H12 H 0.5624 0.3508 0.2487 0.061 Uiso 1 1 calc R
C13 C 1.03366(19) 0.33584(13) 0.04985(9) 0.0440(4) Uani 1 1 d .
H13A H 1.0580 0.3669 0.0875 0.053 Uiso 1 1 calc R
H13B H 1.0030 0.3995 0.0044 0.053 Uiso 1 1 calc R
C14 C 1.17539(18) 0.23025(13) 0.03908(8) 0.0389(3) Uani 1 1 d .
H14 H 1.2299 0.2579 -0.0045 0.047 Uiso 1 1 calc R
C15 C 1.0470(2) -0.01867(14) 0.10293(9) 0.0455(4) Uani 1 1 d .
C16 C 0.89253(19) 0.08351(15) 0.08450(10) 0.0467(4) Uani 1 1 d .
H16A H 0.8267 0.0709 0.0514 0.056 Uiso 1 1 calc R
H16B H 0.8367 0.0935 0.1286 0.056 Uiso 1 1 calc R
C17 C 1.39413(17) 0.04531(13) 0.10448(8) 0.0387(3) Uani 1 1 d .
C18 C 1.29098(18) 0.17093(13) 0.10596(8) 0.0386(3) Uani 1 1 d .
C19 C 1.3858(2) 0.24988(16) 0.10827(12) 0.0561(4) Uani 1 1 d .
H19A H 1.3161 0.3292 0.1050 0.084 Uiso 1 1 calc R
H19B H 1.4536 0.2517 0.0677 0.084 Uiso 1 1 calc R
H19C H 1.4475 0.2185 0.1536 0.084 Uiso 1 1 calc R
C20 C 1.55163(19) -0.00403(16) 0.12561(10) 0.0497(4) Uani 1 1 d .
H20 H 1.6025 0.0435 0.1358 0.060 Uiso 1 1 calc R
C21 C 1.6350(2) -0.12306(17) 0.13181(11) 0.0569(5) Uani 1 1 d .
H21 H 1.7404 -0.1547 0.1467 0.068 Uiso 1 1 calc R
C22 C 1.0380(3) 1.1799(2) 0.3721(2) 0.0971(9) Uani 1 1 d .
H22A H 1.0143 1.2555 0.3356 0.146 Uiso 1 1 calc R
H22B H 1.1383 1.1272 0.3636 0.146 Uiso 1 1 calc R
H22C H 1.0403 1.1910 0.4200 0.146 Uiso 1 1 calc R
C23 C 0.9139(2) 1.12655(17) 0.36744(13) 0.0620(5) Uani 1 1 d .
C24 C 0.8343(2) 1.0904(2) 0.42759(13) 0.0713(6) Uani 1 1 d .
H24 H 0.8598 1.0965 0.4727 0.086 Uiso 1 1 calc R
C25 C 0.7165(2) 1.04478(18) 0.42348(10) 0.0577(5) Uani 1 1 d .
H25 H 0.6648 1.0199 0.4652 0.069 Uiso 1 1 calc R
C26 C 0.67827(19) 1.03719(14) 0.35671(9) 0.0435(4) Uani 1 1 d .
C27 C 0.5205(2) 0.80835(15) 0.31618(8) 0.0445(4) Uani 1 1 d .
C28 C 0.4770(2) 0.64301(15) 0.29931(9) 0.0488(4) Uani 1 1 d .
H28 H 0.4840 0.6266 0.2514 0.059 Uiso 1 1 calc R
C29 C 0.4190(2) 0.47746(15) 0.38983(9) 0.0447(4) Uani 1 1 d .
C30 C 0.4573(2) 0.35485(16) 0.41125(10) 0.0564(4) Uani 1 1 d .
H30 H 0.5585 0.3053 0.4071 0.068 Uiso 1 1 calc R
C31 C 0.3418(3) 0.30746(18) 0.43901(12) 0.0668(5) Uani 1 1 d .
H31 H 0.3656 0.2253 0.4546 0.080 Uiso 1 1 calc R
C32 C 0.1922(3) 0.3819(2) 0.44356(13) 0.0697(6) Uani 1 1 d .
H32 H 0.1141 0.3499 0.4604 0.084 Uiso 1 1 calc R
C33 C 0.1569(2) 0.50410(18) 0.42323(12) 0.0607(5) Uani 1 1 d .
H33 H 0.0555 0.5532 0.4275 0.073 Uiso 1 1 calc R
C34 C 0.2704(2) 0.55474(15) 0.39658(9) 0.0465(4) Uani 1 1 d .
C35 C 0.2465(2) 0.68705(15) 0.38075(10) 0.0491(4) Uani 1 1 d .
C36 C 0.3154(2) 0.73054(15) 0.30666(9) 0.0484(4) Uani 1 1 d .
H36 H 0.2447 0.7414 0.2662 0.058 Uiso 1 1 calc R
C37 C 0.3479(2) 0.84698(15) 0.29879(10) 0.0515(4) Uani 1 1 d .
H37A H 0.3210 0.8992 0.2492 0.062 Uiso 1 1 calc R
H37B H 0.2879 0.8886 0.3329 0.062 Uiso 1 1 calc R
C38 C 0.0761(3) 0.76451(19) 0.38207(16) 0.0792(7) Uani 1 1 d .
H38A H 0.0384 0.7419 0.4303 0.119 Uiso 1 1 calc R
H38B H 0.0144 0.7538 0.3470 0.119 Uiso 1 1 calc R
H38C H 0.0682 0.8466 0.3698 0.119 Uiso 1 1 calc R
C39 C 0.6771(2) 0.50678(16) 0.38488(10) 0.0489(4) Uani 1 1 d .
C40 C 0.7308(2) 0.61022(17) 0.34538(12) 0.0582(5) Uani 1 1 d .
H40A H 0.7707 0.6390 0.3800 0.070 Uiso 1 1 calc R
H40B H 0.8112 0.5875 0.3114 0.070 Uiso 1 1 calc R
C41 C 0.7577(3) 1.0724(2) 0.29566(11) 0.0657(5) Uani 1 1 d .
H41 H 0.7320 1.0669 0.2504 0.079 Uiso 1 1 calc R
C42 C 0.8751(3) 1.1159(2) 0.30158(13) 0.0704(6) Uani 1 1 d .
H42 H 0.9290 1.1384 0.2602 0.084 Uiso 1 1 calc R

loop_
_atom_site_aniso_label
_atom_site_aniso_U_11
_atom_site_aniso_U_22
_atom_site_aniso_U_33
_atom_site_aniso_U_23
_atom_site_aniso_U_13
_atom_site_aniso_U_12
S1 0.0453(2) 0.0375(2) 0.0721(3) -0.0226(2) 0.0148(2) -0.01747(18)
S2 0.0468(2) 0.0463(2) 0.0447(2) -0.01318(17) 0.00325(17) -0.02019(18)
O1 0.0715(9) 0.0432(7) 0.0913(10) -0.0066(7) 0.0070(8) -0.0296(6)
O2 0.0454(6) 0.0488(6) 0.0396(6) -0.0159(5) 0.0078(5) -0.0138(5)
O3 0.0699(9) 0.0384(7) 0.1075(12) -0.0195(7) 0.0384(8) -0.0222(6)
O4 0.0551(8) 0.0816(10) 0.0903(10) -0.0427(8) -0.0041(7) -0.0252(7)
O5 0.0806(9) 0.0581(8) 0.0453(6) -0.0127(6) 0.0025(6) -0.0399(7)
O6 0.0511(7) 0.0578(8) 0.0685(8) -0.0056(7) 0.0033(6) -0.0146(6)
O7 0.0625(8) 0.0545(7) 0.0630(8) -0.0088(6) -0.0157(6) -0.0199(6)
O8 0.0647(8) 0.0807(9) 0.0605(8) -0.0293(7) 0.0215(6) -0.0368(7)
N1 0.0435(7) 0.0358(7) 0.0631(9) -0.0166(6) 0.0108(6) -0.0148(6)
N2 0.0419(7) 0.0390(7) 0.0467(7) -0.0152(6) 0.0035(6) -0.0153(6)
N3 0.0454(7) 0.0334(6) 0.0486(7) -0.0134(6) 0.0026(6) -0.0156(6)
N4 0.0510(8) 0.0461(8) 0.0549(8) -0.0145(6) 0.0071(6) -0.0242(7)
N5 0.0600(9) 0.0458(8) 0.0485(8) -0.0128(6) 0.0144(7) -0.0289(7)
N6 0.0521(8) 0.0413(7) 0.0466(7) -0.0065(6) 0.0038(6) -0.0221(6)
C1 0.0470(12) 0.113(2) 0.141(2) -0.0670(19) 0.0192(13) -0.0308(13)
C2 0.0455(9) 0.0616(11) 0.0793(13) -0.0395(10) 0.0070(9) -0.0216(9)
C3 0.0523(11) 0.0492(10) 0.0795(13) -0.0132(9) -0.0110(10) -0.0109(8)
C4 0.0587(11) 0.0436(9) 0.0597(11) -0.0071(8) 0.0036(9) -0.0168(8)
C5 0.0446(8) 0.0356(8) 0.0523(9) -0.0196(7) 0.0090(7) -0.0147(7)
C6 0.0422(8) 0.0325(7) 0.0420(8) -0.0071(6) 0.0002(6) -0.0115(6)
C7 0.0465(8) 0.0378(8) 0.0365(7) -0.0124(6) 0.0047(6) -0.0139(7)
C8 0.0449(8) 0.0357(8) 0.0425(8) -0.0131(6) 0.0086(6) -0.0138(7)
C9 0.0605(11) 0.0380(9) 0.0566(10) -0.0186(8) 0.0094(8) -0.0134(8)
C10 0.0598(11) 0.0396(9) 0.0569(10) -0.0133(8) 0.0168(8) -0.0024(8)
C11 0.0611(11) 0.0757(13) 0.0525(10) -0.0294(9) 0.0172(9) -0.0354(10)
C12 0.0520(10) 0.0540(10) 0.0474(9) -0.0158(8) 0.0034(7) -0.0192(8)
C13 0.0468(9) 0.0322(8) 0.0513(9) -0.0093(7) 0.0079(7) -0.0143(7)
C14 0.0452(8) 0.0331(7) 0.0391(8) -0.0091(6) 0.0115(6) -0.0166(6)
C15 0.0541(9) 0.0401(8) 0.0522(9) -0.0174(7) 0.0043(7) -0.0251(7)
C16 0.0479(9) 0.0460(9) 0.0580(10) -0.0225(8) 0.0070(7) -0.0249(7)
C17 0.0393(8) 0.0392(8) 0.0393(8) -0.0130(6) 0.0109(6) -0.0151(6)
C18 0.0401(8) 0.0372(8) 0.0446(8) -0.0162(6) 0.0100(6) -0.0180(6)
C19 0.0525(10) 0.0458(9) 0.0800(13) -0.0227(9) 0.0036(9) -0.0251(8)
C20 0.0387(8) 0.0535(10) 0.0580(10) -0.0181(8) 0.0127(7) -0.0168(7)
C21 0.0423(9) 0.0574(11) 0.0595(11) -0.0143(9) 0.0136(8) -0.0062(8)
C22 0.0589(13) 0.0865(17) 0.167(3) -0.0567(18) -0.0024(15) -0.0332(13)
C23 0.0460(10) 0.0449(10) 0.0980(16) -0.0260(10) -0.0029(10) -0.0132(8)
C24 0.0594(12) 0.0883(15) 0.0806(14) -0.0484(13) -0.0061(10) -0.0217(11)
C25 0.0553(10) 0.0729(12) 0.0513(10) -0.0245(9) 0.0041(8) -0.0246(9)
C26 0.0477(9) 0.0385(8) 0.0452(8) -0.0098(7) -0.0004(7) -0.0169(7)
C27 0.0562(9) 0.0443(9) 0.0347(7) -0.0057(6) 0.0080(7) -0.0245(8)
C28 0.0715(11) 0.0468(9) 0.0353(8) -0.0080(7) 0.0046(7) -0.0322(8)
C29 0.0539(9) 0.0438(9) 0.0393(8) -0.0043(7) -0.0019(7) -0.0256(7)
C30 0.0672(12) 0.0431(9) 0.0576(10) -0.0059(8) -0.0005(9) -0.0234(9)
C31 0.0890(15) 0.0475(10) 0.0702(13) -0.0072(9) 0.0057(11) -0.0388(11)
C32 0.0801(14) 0.0653(13) 0.0816(14) -0.0176(11) 0.0136(11) -0.0506(12)
C33 0.0561(11) 0.0598(11) 0.0757(13) -0.0178(10) 0.0056(9) -0.0330(9)
C34 0.0525(9) 0.0456(9) 0.0458(9) -0.0076(7) -0.0026(7) -0.0257(8)
C35 0.0484(9) 0.0452(9) 0.0561(10) -0.0092(7) -0.0014(7) -0.0225(7)
C36 0.0592(10) 0.0431(9) 0.0436(8) -0.0020(7) -0.0120(7) -0.0242(8)
C37 0.0617(11) 0.0431(9) 0.0490(9) 0.0000(7) -0.0079(8) -0.0257(8)
C38 0.0578(12) 0.0523(12) 0.122(2) -0.0164(12) 0.0122(12) -0.0195(10)
C39 0.0468(9) 0.0481(9) 0.0516(9) -0.0150(8) 0.0120(8) -0.0165(8)
C40 0.0461(9) 0.0522(10) 0.0775(13) -0.0192(9) 0.0199(9) -0.0202(8)
C41 0.0759(13) 0.0882(15) 0.0454(10) -0.0101(9) 0.0028(9) -0.0504(12)
C42 0.0693(13) 0.0745(14) 0.0707(13) -0.0044(11) 0.0046(10) -0.0417(11)

loop_
_atom_type_symbol
_atom_type_description
_atom_type_scat_dispersion_real
_atom_type_scat_dispersion_imag
_atom_type_scat_source
C C 0.0033 0.0016 'International Tables Vol C Tables 4.2.6.8 and 6.1.1.4'
H H 0.0000 0.0000 'International Tables Vol C Tables 4.2.6.8 and 6.1.1.4'
N N 0.0061 0.0033 'International Tables Vol C Tables 4.2.6.8 and 6.1.1.4'
O O 0.0106 0.0060 'International Tables Vol C Tables 4.2.6.8 and 6.1.1.4'
S S 0.1246 0.1234 'International Tables Vol C Tables 4.2.6.8 and 6.1.1.4'

loop_
_geom_angle_atom_site_label_1
_geom_angle_atom_site_label_2
_geom_angle_atom_site_label_3
_geom_angle
O3 S1 O4 117.27(10)
O3 S1 N1 111.35(8)
O4 S1 N1 109.95(8)
O3 S1 C5 108.27(8)
O4 S1 C5 107.65(8)
N1 S1 C5 101.00(7)
O8 S2 O7 116.68(9)
O8 S2 N4 111.03(8)
O7 S2 N4 110.61(8)
O8 S2 C26 108.54(8)
O7 S2 C26 107.04(8)
N4 S2 C26 101.78(8)
C18 O2 H2 109.5
C35 O5 H5 109.5
C6 N1 S1 118.92(11)
C6 N2 C16 124.80(13)
C6 N2 C7 112.74(12)
C16 N2 C7 110.47(12)
C15 N3 C8 125.90(13)
C15 N3 C7 112.39(13)
C8 N3 C7 118.80(12)
C27 N4 S2 118.85(13)
C27 N5 C40 125.44(15)
C27 N5 C28 112.60(14)
C40 N5 C28 110.22(14)
C39 N6 C29 127.91(14)
C39 N6 C28 112.80(14)
C29 N6 C28 118.08(14)
C2 C1 H1A 109.5
C2 C1 H1B 109.5
H1A C1 H1B 109.5
C2 C1 H1C 109.5
H1A C1 H1C 109.5
H1B C1 H1C 109.5
C3 C2 C11 118.37(17)
C3 C2 C1 121.2(2)
C11 C2 C1 120.5(2)
C2 C3 C4 121.69(19)
C2 C3 H3A 119.2
C4 C3 H3A 119.2
C5 C4 C3 119.06(18)
C5 C4 H4 120.5
C3 C4 H4 120.5
C4 C5 C12 120.61(16)
C4 C5 S1 120.03(13)
C12 C5 S1 119.25(13)
N1 C6 N2 119.47(14)
N1 C6 C13 132.64(14)
N2 C6 C13 107.88(13)
N2 C7 N3 102.62(12)
N2 C7 C14 106.19(12)
N3 C7 C14 116.09(13)
N2 C7 H7 110.5
N3 C7 H7 110.5
C14 C7 H7 110.5
C9 C8 C17 121.85(16)
C9 C8 N3 121.36(15)
C17 C8 N3 116.76(13)
C10 C9 C8 119.25(17)
C10 C9 H9 120.4
C8 C9 H9 120.4
C21 C10 C9 120.02(16)
C21 C10 H10 120.0
C9 C10 H10 120.0
C2 C11 C12 121.40(18)
C2 C11 H11 119.3
C12 C11 H11 119.3
C5 C12 C11 118.79(17)
C5 C12 H12 120.6
C11 C12 H12 120.6
C6 C13 C14 104.51(12)
C6 C13 H13A 110.8
C14 C13 H13A 110.8
C6 C13 H13B 110.8
C14 C13 H13B 110.8
H13A C13 H13B 108.9
C7 C14 C18 112.54(12)
C7 C14 C13 102.69(12)
C18 C14 C13 112.83(13)
C7 C14 H14 109.5
C18 C14 H14 109.5
C13 C14 H14 109.5
O1 C15 N3 126.61(16)
O1 C15 C16 125.75(15)
N3 C15 C16 107.64(13)
N2 C16 C15 103.17(13)
N2 C16 H16A 111.1
C15 C16 H16A 111.1
N2 C16 H16B 111.1
C15 C16 H16B 111.1
H16A C16 H16B 109.1
C20 C17 C8 117.37(15)
C20 C17 C18 123.72(14)
C8 C17 C18 118.57(13)
O2 C18 C19 111.23(13)
O2 C18 C17 107.56(11)
C19 C18 C17 112.67(13)
O2 C18 C14 105.22(12)
C19 C18 C14 109.51(13)
C17 C18 C14 110.38(12)
C18 C19 H19A 109.5
C18 C19 H19B 109.5
H19A C19 H19B 109.5
C18 C19 H19C 109.5
H19A C19 H19C 109.5
H19B C19 H19C 109.5
C17 C20 C21 121.21(17)
C17 C20 H20 119.4
C21 C20 H20 119.4
C10 C21 C20 120.28(17)
C10 C21 H21 119.9
C20 C21 H21 119.9
C23 C22 H22A 109.5
C23 C22 H22B 109.5
H22A C22 H22B 109.5
C23 C22 H22C 109.5
H22A C22 H22C 109.5
H22B C22 H22C 109.5
C24 C23 C42 117.94(18)
C24 C23 C22 121.7(2)
C42 C23 C22 120.4(2)
C23 C24 C25 122.19(19)
C23 C24 H24 118.9
C25 C24 H24 118.9
C26 C25 C24 118.59(19)
C26 C25 H25 120.7
C24 C25 H25 120.7
C25 C26 C41 120.06(17)
C25 C26 S2 119.74(13)
C41 C26 S2 120.03(13)
N4 C27 N5 119.96(16)
N4 C27 C37 131.69(16)
N5 C27 C37 108.34(14)
N5 C28 N6 101.84(14)
N5 C28 C36 106.49(14)
N6 C28 C36 116.27(13)
N5 C28 H28 110.6
N6 C28 H28 110.6
C36 C28 H28 110.6
C30 C29 C34 122.63(16)
C30 C29 N6 121.38(16)
C34 C29 N6 115.99(14)
C29 C30 C31 118.67(19)
C29 C30 H30 120.7
C31 C30 H30 120.7
C32 C31 C30 119.97(18)
C32 C31 H31 120.0
C30 C31 H31 120.0
C31 C32 C33 120.49(18)
C31 C32 H32 119.8
C33 C32 H32 119.8
C32 C33 C34 121.13(19)
C32 C33 H33 119.4
C34 C33 H33 119.4
C29 C34 C33 117.03(16)
C29 C34 C35 118.20(14)
C33 C34 C35 124.55(17)
O5 C35 C38 109.98(17)
O5 C35 C34 108.36(14)
C38 C35 C34 113.42(15)
O5 C35 C36 104.21(13)
C38 C35 C36 110.52(16)
C34 C35 C36 109.92(15)
C28 C36 C35 111.39(13)
C28 C36 C37 102.93(14)
C35 C36 C37 112.88(15)
C28 C36 H36 109.8
C35 C36 H36 109.8
C37 C36 H36 109.8
C27 C37 C36 104.97(14)
C27 C37 H37A 110.8
C36 C37 H37A 110.8
C27 C37 H37B 110.8
C36 C37 H37B 110.8
H37A C37 H37B 108.8
C35 C38 H38A 109.5
C35 C38 H38B 109.5
H38A C38 H38B 109.5
C35 C38 H38C 109.5
H38A C38 H38C 109.5
H38B C38 H38C 109.5
O6 C39 N6 127.31(16)
O6 C39 C40 125.20(17)
N6 C39 C40 107.49(15)
N5 C40 C39 102.98(14)
N5 C40 H40A 111.2
C39 C40 H40A 111.2
N5 C40 H40B 111.2
C39 C40 H40B 111.2
H40A C40 H40B 109.1
C42 C41 C26 120.04(19)
C42 C41 H41 120.0
C26 C41 H41 120.0
C23 C42 C41 121.2(2)
C23 C42 H42 119.4
C41 C42 H42 119.4

loop_
_geom_bond_atom_site_label_1
_geom_bond_atom_site_label_2
_geom_bond_distance
S1 O3 1.4296(14)
S1 O4 1.4354(16)
S1 N1 1.6320(14)
S1 C5 1.7638(16)
S2 O8 1.4275(13)
S2 O7 1.4391(13)
S2 N4 1.6232(15)
S2 C26 1.7604(16)
O1 C15 1.212(2)
O2 C18 1.4380(17)
O2 H2 0.8200
O5 C35 1.437(2)
O5 H5 0.8200
O6 C39 1.215(2)
N1 C6 1.291(2)
N2 C6 1.355(2)
N2 C16 1.449(2)
N2 C7 1.453(2)
N3 C15 1.367(2)
N3 C8 1.422(2)
N3 C7 1.4609(19)
N4 C27 1.300(2)
N5 C27 1.349(2)
N5 C40 1.444(2)
N5 C28 1.454(2)
N6 C39 1.350(2)
N6 C29 1.424(2)
N6 C28 1.463(2)
C1 C2 1.512(3)
C1 H1A 0.9600
C1 H1B 0.9600
C1 H1C 0.9600
C2 C3 1.367(3)
C2 C11 1.377(3)
C3 C4 1.381(3)
C3 H3A 0.9300
C4 C5 1.376(3)
C4 H4 0.9300
C5 C12 1.379(2)
C6 C13 1.505(2)
C7 C14 1.527(2)
C7 H7 0.9800
C8 C9 1.388(2)
C8 C17 1.392(2)
C9 C10 1.379(3)
C9 H9 0.9300
C10 C21 1.371(3)
C10 H10 0.9300
C11 C12 1.386(3)
C11 H11 0.9300
C12 H12 0.9300
C13 C14 1.547(2)
C13 H13A 0.9700
C13 H13B 0.9700
C14 C18 1.534(2)
C14 H14 0.9800
C15 C16 1.515(2)
C16 H16A 0.9700
C16 H16B 0.9700
C17 C20 1.384(2)
C17 C18 1.530(2)
C18 C19 1.525(2)
C19 H19A 0.9600
C19 H19B 0.9600
C19 H19C 0.9600
C20 C21 1.387(3)
C20 H20 0.9300
C21 H21 0.9300
C22 C23 1.512(3)
C22 H22A 0.9600
C22 H22B 0.9600
C22 H22C 0.9600
C23 C24 1.369(3)
C23 C42 1.371(3)
C24 C25 1.389(3)
C24 H24 0.9300
C25 C26 1.370(2)
C25 H25 0.9300
C26 C41 1.377(2)
C27 C37 1.504(2)
C28 C36 1.528(3)
C28 H28 0.9800
C29 C30 1.385(2)
C29 C34 1.389(2)
C30 C31 1.386(3)
C30 H30 0.9300
C31 C32 1.373(3)
C31 H31 0.9300
C32 C33 1.384(3)
C32 H32 0.9300
C33 C34 1.389(2)
C33 H33 0.9300
C34 C35 1.527(2)
C35 C38 1.523(3)
C35 C36 1.540(2)
C36 C37 1.542(2)
C36 H36 0.9800
C37 H37A 0.9700
C37 H37B 0.9700
C38 H38A 0.9600
C38 H38B 0.9600
C38 H38C 0.9600
C39 C40 1.519(2)
C40 H40A 0.9700
C40 H40B 0.9700
C41 C42 1.375(3)
C41 H41 0.9300
C42 H42 0.9300
